data_7715359
loop_
_publ_author_name
'Huang, Ying-Ying'
'He, Yong'
'Liu, Yang'
'Fu, Jin-Hui'
'Liu, Xiao-Lin'
'Wu, Xin-Tao'
'Sheng, Tian-Lu'

_publ_section_title
;
 Fine-tuning of thermally induced SCO behaviors of trinuclear
 cyanido-bridged complexes by regulating the electron donating ability of
 C<sub>CN</sub>-terminal fragments.
;
_journal_issue 8
_journal_name_full 'Dalton transactions (Cambridge, England : 2003)'
_journal_page_first 3777
_journal_page_last 3784
_journal_paper_doi 10.1039/d3dt04226j
_journal_volume 53
_journal_year 2024
_chemical_formula_moiety '2(C13 H14 Fe0.5 N6 O), 2(C F3 O3 S)'
_chemical_formula_sum 'C28 H28 F6 Fe N12 O8 S2'
_chemical_formula_weight 894.59
_space_group_crystal_system triclinic
_space_group_IT_number 2
_space_group_name_Hall '-P 1'
_space_group_name_H-M_alt 'P -1'
_atom_sites_solution_hydrogens mixed
_atom_sites_solution_primary iterative
_audit_creation_date 2023-11-28
_audit_creation_method
;
Olex2 1.3
(compiled 2020.11.12 svn.r5f609507 for OlexSys, GUI svn.r6408)
;
_audit_update_record
;
2023-12-09 deposited with the CCDC.	2024-01-23 downloaded from the CCDC.
;
_cell_angle_alpha 87.208(7)
_cell_angle_beta 75.799(5)
_cell_angle_gamma 78.617(7)
_cell_formula_units_Z 2
_cell_length_a 10.898(2)
_cell_length_b 11.798(3)
_cell_length_c 15.055(4)
_cell_measurement_reflns_used 4975
_cell_measurement_temperature 293(2)
_cell_measurement_theta_max 27.4700
_cell_measurement_theta_min 1.3953
_cell_volume 1839.6(8)
_computing_molecular_graphics 'Olex2 1.3 (Dolomanov et al., 2009)'
_computing_publication_material 'Olex2 1.3 (Dolomanov et al., 2009)'
_computing_structure_refinement 'XL  (Sheldrick, 2008)'
_computing_structure_solution 'olex2.solve 1.3 (Bourhis et al., 2015)'
_diffrn_ambient_temperature 293(2)
_diffrn_measured_fraction_theta_full 0.987
_diffrn_measured_fraction_theta_max 0.988
_diffrn_measurement_device_type 'Bruker P4'
_diffrn_measurement_method '\w scans'
_diffrn_radiation_monochromator graphite
_diffrn_radiation_type MoK\a
_diffrn_radiation_wavelength 0.71073
_diffrn_reflns_av_R_equivalents 0.0472
_diffrn_reflns_av_unetI/netI 0.0430
_diffrn_reflns_Laue_measured_fraction_full 0.987
_diffrn_reflns_Laue_measured_fraction_max 0.988
_diffrn_reflns_limit_h_max 13
_diffrn_reflns_limit_h_min -13
_diffrn_reflns_limit_k_max 14
_diffrn_reflns_limit_k_min -14
_diffrn_reflns_limit_l_max 18
_diffrn_reflns_limit_l_min -18
_diffrn_reflns_number 19461
_diffrn_reflns_point_group_measured_fraction_full 0.987
_diffrn_reflns_point_group_measured_fraction_max 0.988
_diffrn_reflns_theta_full 25.242
_diffrn_reflns_theta_max 26.372
_diffrn_reflns_theta_min 1.395
_exptl_absorpt_coefficient_mu 0.619
_exptl_absorpt_correction_type none
_exptl_crystal_density_diffrn 1.615
_exptl_crystal_description Block
_exptl_crystal_F_000 912
_exptl_crystal_size_max 0.425
_exptl_crystal_size_mid 0.353
_exptl_crystal_size_min 0.272
_refine_diff_density_max 0.483
_refine_diff_density_min -0.734
_refine_diff_density_rms 0.107
_refine_ls_extinction_method none
_refine_ls_goodness_of_fit_ref 1.041
_refine_ls_hydrogen_treatment mixed
_refine_ls_matrix_type full
_refine_ls_number_parameters 527
_refine_ls_number_reflns 7432
_refine_ls_number_restraints 7
_refine_ls_restrained_S_all 1.041
_refine_ls_R_factor_all 0.0900
_refine_ls_R_factor_gt 0.0709
_refine_ls_shift/su_max 0.000
_refine_ls_shift/su_mean 0.000
_refine_ls_structure_factor_coef Fsqd
_refine_ls_weighting_details 'w=1/[\s^2^(Fo^2^)+(0.0796P)^2^+6.0524P] where P=(Fo^2^+2Fc^2^)/3'
_refine_ls_weighting_scheme calc
_refine_ls_wR_factor_gt 0.1807
_refine_ls_wR_factor_ref 0.2105
_reflns_Friedel_coverage 0.000
_reflns_number_gt 6134
_reflns_number_total 7432
_reflns_threshold_expression 'I > 2\s(I)'
_cod_data_source_file d3dt04226j2.cif
_cod_data_source_block fe(abpt)2(otf)2
_cod_original_cell_volume 1839.6(7)
_cod_database_code 7715359
_shelxl_version_number 2014-3
_shelx_space_group_comment
;
The symmetry employed for this shelxl refinement is uniquely defined
by the following loop, which should always be used as a source of
symmetry information in preference to the above space-group names.
They are only intended as comments.
;
_olex2_refinement_description
;
1. Fixed Uiso
 At 1.2 times of:
  All C(H) groups, All N(H,H) groups
 At 1.5 times of:
  All C(H,H,H) groups, All O(H) groups
2. Restrained distances
 O1-H1
 0.85 with sigma of 0.01
 O2-H2
 0.85 with sigma of 0.01
 H5B-H4
 2.15 with sigma of 0.01
 C26-H2
 1.881445 with sigma of 0.02
 Fe1-H1
 2.689463 with sigma of 0.02
 Fe2-H2
 2.693935 with sigma of 0.02
 C25-H1
 1.88692 with sigma of 0.02
3.a Rotating group:
 N11(H11A,H11B), N5(H5A,H5B)
3.b Aromatic/amide H refined with riding coordinates:
 C13(H13), C1(H1A), C4(H4), C16(H16), C14(H14), C3(H3), C15(H15), C2(H2A),
 C24(H24), C21(H21), C9(H9), C23(H23), C12(H12), C11(H11), C10(H10), C22(H22)
3.c Idealised Me refined as rotating group:
 C25(H25A,H25B,H25C), C26(H26A,H26B,H26C)
;
_olex2_submission_special_instructions 'No special instructions were received'

loop_
_space_group_symop_operation_xyz
'x, y, z'
'-x, -y, -z'

loop_
_atom_site_label
_atom_site_type_symbol
_atom_site_fract_x
_atom_site_fract_y
_atom_site_fract_z
_atom_site_U_iso_or_equiv
_atom_site_adp_type
_atom_site_occupancy
_atom_site_site_symmetry_order
_atom_site_calc_flag
_atom_site_refinement_flags_posn
_atom_site_refinement_flags_adp
_atom_site_refinement_flags_occupancy
_atom_site_disorder_assembly
_atom_site_disorder_group
Fe2 Fe 0.5000 0.0000 1.0000 0.0369(2) Uani 1 2 d DS . P . .
Fe1 Fe 0.5000 0.0000 0.5000 0.0376(2) Uani 1 2 d DS . P . .
S2 S 0.51921(12) 0.30818(9) 0.74114(8) 0.0404(3) Uani 1 1 d . . . . .
S1 S 0.01672(14) 0.66297(14) 0.77843(10) 0.0592(4) Uani 1 1 d . . . . .
O1 O 0.4132(4) 0.0607(3) 0.6370(2) 0.0532(9) Uani 1 1 d D . . . .
H1 H 0.440(5) 0.116(3) 0.6565(15) 0.080 Uiso 1 1 d D U . . .
N4 N 0.6907(4) 0.2744(3) 0.4838(2) 0.0354(8) Uani 1 1 d . . . . .
N10 N 0.2129(3) 0.2854(3) 0.9822(2) 0.0348(8) Uani 1 1 d . . . . .
O2 O 0.5888(4) 0.0403(3) 0.8620(2) 0.0584(10) Uani 1 1 d D . . . .
H2 H 0.563(5) 0.106(2) 0.8389(18) 0.088 Uiso 1 1 d D U . . .
N1 N 0.4178(4) 0.1644(3) 0.4451(3) 0.0392(8) Uani 1 1 d . . . . .
N8 N 0.3257(4) 0.1129(3) 0.9874(3) 0.0403(8) Uani 1 1 d . . . . .
N7 N 0.5187(4) 0.1707(3) 1.0442(3) 0.0396(8) Uani 1 1 d . . . . .
N2 N 0.6420(4) 0.1040(3) 0.4942(3) 0.0428(9) Uani 1 1 d . . . . .
N9 N 0.2224(4) 0.1015(3) 0.9541(3) 0.0429(9) Uani 1 1 d . . . . .
N11 N 0.1735(4) 0.4074(3) 0.9911(3) 0.0453(9) Uani 1 1 d . . . . .
H11A H 0.1429 0.4349 0.9450 0.054 Uiso 1 1 d R U . . .
H11B H 0.1140 0.4239 1.0410 0.054 Uiso 1 1 d R U . . .
N5 N 0.6847(4) 0.3941(3) 0.4660(3) 0.0507(10) Uani 1 1 d . . . . .
H5A H 0.7061 0.4053 0.4075 0.061 Uiso 1 1 d R U . . .
H5B H 0.6070 0.4315 0.4876 0.061 Uiso 1 1 d DR U . . .
F3 F 0.3586(4) 0.3834(4) 0.6398(3) 0.0908(13) Uani 1 1 d . . . . .
O4 O 0.6027(4) 0.3803(4) 0.6934(3) 0.0758(13) Uani 1 1 d . . . . .
F2 F 0.2728(4) 0.3188(5) 0.7692(3) 0.0990(15) Uani 1 1 d . . . . .
N3 N 0.7510(4) 0.0961(3) 0.5259(3) 0.0467(9) Uani 1 1 d . . . . .
N12 N -0.0005(4) 0.3421(4) 0.8927(3) 0.0545(11) Uani 1 1 d . . . . .
O5 O 0.5076(5) 0.3013(6) 0.8364(3) 0.0953(18) Uani 1 1 d . . . . .
C6 C 0.6056(4) 0.2127(4) 0.4693(3) 0.0367(9) Uani 1 1 d . . . . .
O8 O 0.0697(5) 0.6189(4) 0.8544(3) 0.0809(13) Uani 1 1 d . . . . .
O7 O -0.1221(4) 0.6905(5) 0.8009(3) 0.0921(16) Uani 1 1 d . . . . .
O3 O 0.5392(5) 0.1986(4) 0.6995(5) 0.104(2) Uani 1 1 d . . . . .
N6 N 0.8888(5) 0.3424(4) 0.5564(3) 0.0627(13) Uani 1 1 d . . . . .
C5 C 0.4889(4) 0.2481(4) 0.4350(3) 0.0349(9) Uani 1 1 d . . . . .
C18 C 0.3194(4) 0.2225(3) 1.0039(3) 0.0349(9) Uani 1 1 d . . . . .
C19 C 0.1547(4) 0.2063(4) 0.9522(3) 0.0393(10) Uani 1 1 d . . . . .
C17 C 0.4188(4) 0.2594(4) 1.0400(3) 0.0360(9) Uani 1 1 d . . . . .
F1 F 0.3320(5) 0.4840(4) 0.7585(4) 0.126(2) Uani 1 1 d . . . . .
O6 O 0.0738(5) 0.6062(5) 0.6925(3) 0.0940(16) Uani 1 1 d . . . . .
C7 C 0.7794(4) 0.1995(4) 0.5198(3) 0.0384(9) Uani 1 1 d . . . . .
C13 C 0.6149(5) 0.1933(4) 1.0752(4) 0.0486(12) Uani 1 1 d . . . . .
H13 H 0.6824 0.1325 1.0787 0.058 Uiso 1 1 calc R U . . .
C1 C 0.3104(5) 0.1833(4) 0.4158(3) 0.0478(11) Uani 1 1 d . . . . .
H1A H 0.2621 0.1254 0.4228 0.057 Uiso 1 1 calc R U . . .
C20 C 0.0367(5) 0.2330(4) 0.9178(3) 0.0431(10) Uani 1 1 d . . . . .
F4 F 0.1909(6) 0.7874(6) 0.7340(5) 0.146(2) Uani 1 1 d . . . . .
C4 C 0.4521(6) 0.3532(5) 0.3950(4) 0.0559(13) Uani 1 1 d . . . . .
H4 H 0.5009 0.4108 0.3889 0.067 Uiso 1 1 calc DR U . . .
C8 C 0.8834(5) 0.2302(5) 0.5534(3) 0.0496(12) Uani 1 1 d . . . . .
C16 C 0.4178(5) 0.3693(4) 1.0667(4) 0.0493(12) Uani 1 1 d . . . . .
H16 H 0.3487 0.4286 1.0636 0.059 Uiso 1 1 calc R U . . .
C14 C 0.6213(6) 0.3011(5) 1.1025(4) 0.0598(14) Uani 1 1 d . . . . .
H14 H 0.6913 0.3132 1.1232 0.072 Uiso 1 1 calc R U . . .
C3 C 0.3412(6) 0.3694(5) 0.3645(4) 0.0609(15) Uani 1 1 d . . . . .
H3 H 0.3154 0.4387 0.3361 0.073 Uiso 1 1 calc R U . . .
C15 C 0.5187(6) 0.3916(5) 1.0980(4) 0.0629(15) Uani 1 1 d . . . . .
H15 H 0.5188 0.4659 1.1160 0.075 Uiso 1 1 calc R U . . .
F5 F 0.0167(7) 0.8586(5) 0.6932(4) 0.153(3) Uani 1 1 d . . . . .
F6 F 0.0193(8) 0.8665(5) 0.8321(4) 0.163(3) Uani 1 1 d . . . . .
C28 C 0.3630(6) 0.3773(5) 0.7281(4) 0.0570(13) Uani 1 1 d . . . . .
C2 C 0.2679(6) 0.2860(5) 0.3752(4) 0.0570(13) Uani 1 1 d . . . . .
H2A H 0.1917 0.2981 0.3557 0.068 Uiso 1 1 calc R U . . .
C25 C 0.3487(6) 0.0040(5) 0.7146(4) 0.0623(15) Uani 1 1 d D . . . .
H25A H 0.2841 -0.0302 0.6985 0.094 Uiso 1 1 calc R U . . .
H25B H 0.3085 0.0590 0.7630 0.094 Uiso 1 1 calc R U . . .
H25C H 0.4099 -0.0554 0.7349 0.094 Uiso 1 1 calc R U . . .
C24 C -0.1060(6) 0.3653(6) 0.8580(5) 0.0693(17) Uani 1 1 d . . . . .
H24 H -0.1329 0.4405 0.8394 0.083 Uiso 1 1 calc R U . . .
C21 C -0.0295(6) 0.1462(6) 0.9113(5) 0.0714(17) Uani 1 1 d . . . . .
H21 H -0.0014 0.0715 0.9302 0.086 Uiso 1 1 calc R U . . .
C9 C 0.9717(6) 0.1408(7) 0.5827(5) 0.0771(19) Uani 1 1 d . . . . .
H9 H 0.9668 0.0633 0.5797 0.093 Uiso 1 1 calc R U . . .
C23 C -0.1745(6) 0.2837(7) 0.8491(6) 0.084(2) Uani 1 1 d . . . . .
H23 H -0.2464 0.3031 0.8247 0.101 Uiso 1 1 calc R U . . .
C26 C 0.6742(7) -0.0314(6) 0.7924(4) 0.0738(18) Uani 1 1 d D . . . .
H26A H 0.6752 0.0056 0.7340 0.111 Uiso 1 1 calc R U . . .
H26B H 0.6463 -0.1037 0.7928 0.111 Uiso 1 1 calc R U . . .
H26C H 0.7593 -0.0450 0.8028 0.111 Uiso 1 1 calc R U . . .
C12 C 0.9825(6) 0.3687(7) 0.5902(5) 0.078(2) Uani 1 1 d . . . . .
H12 H 0.9875 0.4462 0.5928 0.093 Uiso 1 1 calc R U . . .
C27 C 0.0623(8) 0.7996(6) 0.7593(5) 0.081(2) Uani 1 1 d . . . . .
C11 C 1.0703(7) 0.2889(9) 0.6208(6) 0.095(3) Uani 1 1 d . . . . .
H11 H 1.1327 0.3115 0.6447 0.113 Uiso 1 1 calc R U . . .
C10 C 1.0657(8) 0.1755(8) 0.6159(6) 0.099(3) Uani 1 1 d . . . . .
H10 H 1.1270 0.1200 0.6354 0.118 Uiso 1 1 calc R U . . .
C22 C -0.1360(7) 0.1716(7) 0.8769(6) 0.089(2) Uani 1 1 d . . . . .
H22 H -0.1821 0.1147 0.8721 0.107 Uiso 1 1 calc R U . . .

loop_
_atom_site_aniso_label
_atom_site_aniso_U_11
_atom_site_aniso_U_22
_atom_site_aniso_U_33
_atom_site_aniso_U_23
_atom_site_aniso_U_13
_atom_site_aniso_U_12
Fe2 0.0424(5) 0.0262(4) 0.0438(5) -0.0009(3) -0.0155(4) -0.0042(3)
Fe1 0.0480(5) 0.0266(4) 0.0439(5) 0.0023(3) -0.0160(4) -0.0145(4)
S2 0.0486(6) 0.0335(6) 0.0434(6) 0.0014(4) -0.0142(5) -0.0144(5)
S1 0.0532(8) 0.0671(9) 0.0549(8) -0.0013(6) -0.0063(6) -0.0144(7)
O1 0.076(3) 0.0439(19) 0.0441(18) -0.0023(15) -0.0117(17) -0.0255(18)
N4 0.0398(19) 0.0299(17) 0.0393(19) -0.0015(14) -0.0080(15) -0.0145(15)
N10 0.0378(19) 0.0283(17) 0.0384(18) -0.0034(14) -0.0120(15) -0.0024(14)
O2 0.079(3) 0.043(2) 0.0448(19) 0.0062(15) -0.0068(18) -0.0035(18)
N1 0.049(2) 0.0315(18) 0.043(2) 0.0027(15) -0.0165(17) -0.0154(16)
N8 0.046(2) 0.0278(18) 0.050(2) -0.0032(15) -0.0174(17) -0.0060(16)
N7 0.046(2) 0.0333(19) 0.043(2) -0.0024(15) -0.0172(17) -0.0084(16)
N2 0.048(2) 0.036(2) 0.051(2) 0.0009(16) -0.0170(18) -0.0170(17)
N9 0.042(2) 0.036(2) 0.055(2) -0.0050(17) -0.0172(18) -0.0093(16)
N11 0.056(2) 0.0275(18) 0.053(2) -0.0043(16) -0.022(2) 0.0019(17)
N5 0.059(3) 0.0255(18) 0.070(3) 0.0076(18) -0.017(2) -0.0132(18)
F3 0.088(3) 0.125(4) 0.073(2) 0.037(2) -0.045(2) -0.028(3)
O4 0.057(2) 0.073(3) 0.099(3) 0.027(2) -0.010(2) -0.032(2)
F2 0.063(2) 0.163(4) 0.085(3) 0.036(3) -0.024(2) -0.057(3)
N3 0.054(2) 0.039(2) 0.055(2) 0.0032(17) -0.0221(19) -0.0171(18)
N12 0.047(2) 0.053(3) 0.066(3) -0.010(2) -0.023(2) -0.002(2)
O5 0.066(3) 0.181(6) 0.046(2) 0.024(3) -0.024(2) -0.034(3)
C6 0.042(2) 0.032(2) 0.038(2) -0.0020(17) -0.0081(18) -0.0146(18)
O8 0.080(3) 0.089(3) 0.068(3) 0.019(2) -0.022(2) -0.002(3)
O7 0.051(3) 0.151(5) 0.075(3) 0.009(3) -0.013(2) -0.025(3)
O3 0.104(4) 0.046(2) 0.182(6) -0.039(3) -0.073(4) -0.002(2)
N6 0.060(3) 0.068(3) 0.071(3) -0.006(2) -0.020(2) -0.034(2)
C5 0.042(2) 0.030(2) 0.035(2) 0.0028(16) -0.0114(17) -0.0106(17)
C18 0.041(2) 0.0260(19) 0.037(2) -0.0005(16) -0.0128(18) -0.0008(16)
C19 0.040(2) 0.037(2) 0.043(2) -0.0034(18) -0.0091(19) -0.0123(19)
C17 0.040(2) 0.034(2) 0.035(2) -0.0024(17) -0.0104(17) -0.0084(18)
F1 0.084(3) 0.083(3) 0.200(6) -0.057(3) -0.043(3) 0.031(2)
O6 0.102(4) 0.104(4) 0.072(3) -0.030(3) 0.005(3) -0.035(3)
C7 0.036(2) 0.036(2) 0.044(2) -0.0010(18) -0.0078(18) -0.0093(18)
C13 0.050(3) 0.042(3) 0.062(3) 0.002(2) -0.030(2) -0.008(2)
C1 0.058(3) 0.037(2) 0.057(3) 0.003(2) -0.025(2) -0.014(2)
C20 0.041(2) 0.042(2) 0.046(2) -0.007(2) -0.009(2) -0.009(2)
F4 0.129(5) 0.164(6) 0.159(5) 0.012(4) -0.008(4) -0.102(4)
C4 0.071(4) 0.044(3) 0.063(3) 0.009(2) -0.025(3) -0.028(3)
C8 0.046(3) 0.062(3) 0.045(3) -0.008(2) -0.008(2) -0.021(2)
C16 0.058(3) 0.034(2) 0.060(3) -0.008(2) -0.025(2) -0.004(2)
C14 0.055(3) 0.054(3) 0.082(4) -0.008(3) -0.035(3) -0.012(3)
C3 0.075(4) 0.043(3) 0.076(4) 0.019(3) -0.037(3) -0.020(3)
C15 0.082(4) 0.041(3) 0.077(4) -0.012(3) -0.038(3) -0.014(3)
F5 0.197(7) 0.102(4) 0.135(5) 0.065(4) -0.027(4) 0.003(4)
F6 0.269(9) 0.082(3) 0.127(5) -0.033(3) -0.005(5) -0.056(4)
C28 0.056(3) 0.059(3) 0.058(3) 0.003(3) -0.016(3) -0.014(3)
C2 0.059(3) 0.053(3) 0.069(3) 0.005(3) -0.034(3) -0.013(3)
C25 0.068(4) 0.064(4) 0.055(3) 0.009(3) -0.012(3) -0.019(3)
C24 0.054(3) 0.072(4) 0.082(4) -0.020(3) -0.029(3) 0.009(3)
C21 0.067(4) 0.073(4) 0.090(5) 0.004(3) -0.033(3) -0.032(3)
C9 0.056(4) 0.086(5) 0.097(5) -0.009(4) -0.032(3) -0.013(3)
C23 0.050(4) 0.101(6) 0.109(6) -0.022(5) -0.042(4) 0.000(4)
C26 0.073(4) 0.080(4) 0.057(3) -0.010(3) 0.001(3) -0.006(3)
C12 0.057(4) 0.096(5) 0.093(5) -0.015(4) -0.023(3) -0.037(4)
C27 0.082(5) 0.068(4) 0.086(5) 0.011(4) -0.012(4) -0.012(4)
C11 0.055(4) 0.147(8) 0.097(6) -0.015(5) -0.027(4) -0.042(5)
C10 0.081(5) 0.095(6) 0.135(7) 0.015(5) -0.074(5) 0.003(4)
C22 0.067(4) 0.091(5) 0.129(7) -0.002(5) -0.046(4) -0.034(4)

loop_
_atom_type_symbol
_atom_type_description
_atom_type_scat_dispersion_real
_atom_type_scat_dispersion_imag
_atom_type_scat_source
C C 0.0033 0.0016 'International Tables Vol C Tables 4.2.6.8 and 6.1.1.4'
H H 0.0000 0.0000 'International Tables Vol C Tables 4.2.6.8 and 6.1.1.4'
F F 0.0171 0.0103 'International Tables Vol C Tables 4.2.6.8 and 6.1.1.4'
Fe Fe 0.3463 0.8444 'International Tables Vol C Tables 4.2.6.8 and 6.1.1.4'
N N 0.0061 0.0033 'International Tables Vol C Tables 4.2.6.8 and 6.1.1.4'
O O 0.0106 0.0060 'International Tables Vol C Tables 4.2.6.8 and 6.1.1.4'
S S 0.1246 0.1234 'International Tables Vol C Tables 4.2.6.8 and 6.1.1.4'

loop_
_geom_angle_atom_site_label_1
_geom_angle_atom_site_label_2
_geom_angle_atom_site_label_3
_geom_angle
_geom_angle_site_symmetry_1
_geom_angle_site_symmetry_3
_geom_angle_publ_flag
O2 Fe2 O2 180.0 2_657 . ?
O2 Fe2 N7 89.49(14) 2_657 2_657 ?
O2 Fe2 N7 90.51(14) 2_657 . ?
O2 Fe2 N7 89.49(14) . . ?
O2 Fe2 N7 90.51(14) . 2_657 ?
N8 Fe2 O2 90.63(15) . 2_657 ?
N8 Fe2 O2 90.63(15) 2_657 . ?
N8 Fe2 O2 89.37(15) 2_657 2_657 ?
N8 Fe2 O2 89.37(15) . . ?
N8 Fe2 N8 180.0 . 2_657 ?
N8 Fe2 N7 75.64(14) . . ?
N8 Fe2 N7 104.36(14) . 2_657 ?
N8 Fe2 N7 75.64(14) 2_657 2_657 ?
N8 Fe2 N7 104.36(14) 2_657 . ?
N7 Fe2 N7 180.0 . 2_657 ?
O1 Fe1 O1 180.0 2_656 . ?
O1 Fe1 N1 89.37(14) . 2_656 ?
O1 Fe1 N1 90.63(14) . . ?
O1 Fe1 N1 89.37(14) 2_656 . ?
O1 Fe1 N1 90.63(14) 2_656 2_656 ?
N1 Fe1 N1 180.00(11) . 2_656 ?
N2 Fe1 O1 91.86(14) 2_656 . ?
N2 Fe1 O1 88.14(14) . . ?
N2 Fe1 O1 91.86(14) . 2_656 ?
N2 Fe1 O1 88.14(14) 2_656 2_656 ?
N2 Fe1 N1 76.52(15) 2_656 2_656 ?
N2 Fe1 N1 76.52(15) . . ?
N2 Fe1 N1 103.48(15) . 2_656 ?
N2 Fe1 N1 103.48(15) 2_656 . ?
N2 Fe1 N2 180.0 . 2_656 ?
O4 S2 O3 113.7(4) . . ?
O4 S2 C28 104.5(3) . . ?
O5 S2 O4 115.2(3) . . ?
O5 S2 O3 113.1(4) . . ?
O5 S2 C28 105.2(3) . . ?
O3 S2 C28 103.6(3) . . ?
O8 S1 O7 113.7(3) . . ?
O8 S1 C27 102.6(4) . . ?
O7 S1 C27 103.7(4) . . ?
O6 S1 O8 116.9(3) . . ?
O6 S1 O7 114.6(3) . . ?
O6 S1 C27 102.8(3) . . ?
Fe1 O1 H1 118.5(16) . . ?
C25 O1 Fe1 130.4(3) . . ?
C25 O1 H1 107.6(15) . . ?
C6 N4 N5 125.1(4) . . ?
C6 N4 C7 106.7(4) . . ?
C7 N4 N5 128.1(4) . . ?
C18 N10 N11 125.2(4) . . ?
C18 N10 C19 105.3(4) . . ?
C19 N10 N11 129.5(4) . . ?
Fe2 O2 H2 120.0(15) . . ?
C26 O2 Fe2 130.1(4) . . ?
C26 O2 H2 109.1(15) . . ?
C5 N1 Fe1 116.0(3) . . ?
C1 N1 Fe1 124.6(3) . . ?
C1 N1 C5 119.3(4) . . ?
N9 N8 Fe2 134.8(3) . . ?
C18 N8 Fe2 115.2(3) . . ?
C18 N8 N9 109.4(4) . . ?
C17 N7 Fe2 115.5(3) . . ?
C13 N7 Fe2 126.4(3) . . ?
C13 N7 C17 118.1(4) . . ?
N3 N2 Fe1 136.5(3) . . ?
C6 N2 Fe1 113.3(3) . . ?
C6 N2 N3 108.8(4) . . ?
C19 N9 N8 105.9(4) . . ?
N10 N11 H11A 109.5 . . ?
N10 N11 H11B 109.6 . . ?
H11A N11 H11B 108.9 . . ?
N4 N5 H5A 109.4 . . ?
N4 N5 H5B 109.9 . . ?
H5A N5 H5B 109.0 . . ?
C7 N3 N2 107.1(4) . . ?
C20 N12 C24 117.2(5) . . ?
N4 C6 C5 130.9(4) . . ?
N2 C6 N4 108.0(4) . . ?
N2 C6 C5 121.1(4) . . ?
C12 N6 C8 117.0(6) . . ?
N1 C5 C6 112.4(4) . . ?
N1 C5 C4 121.6(4) . . ?
C4 C5 C6 125.9(4) . . ?
N10 C18 C17 130.3(4) . . ?
N8 C18 N10 108.9(4) . . ?
N8 C18 C17 120.9(4) . . ?
N10 C19 C20 126.1(4) . . ?
N9 C19 N10 110.4(4) . . ?
N9 C19 C20 123.4(4) . . ?
N7 C17 C18 112.4(4) . . ?
N7 C17 C16 121.2(4) . . ?
C16 C17 C18 126.4(4) . . ?
N4 C7 C8 126.0(4) . . ?
N3 C7 N4 109.3(4) . . ?
N3 C7 C8 124.5(4) . . ?
N7 C13 H13 118.0 . . ?
N7 C13 C14 124.1(5) . . ?
C14 C13 H13 118.0 . . ?
N1 C1 H1A 118.8 . . ?
N1 C1 C2 122.3(5) . . ?
C2 C1 H1A 118.8 . . ?
N12 C20 C19 117.3(4) . . ?
N12 C20 C21 122.7(5) . . ?
C21 C20 C19 120.0(5) . . ?
C5 C4 H4 121.2 . . ?
C3 C4 C5 117.6(5) . . ?
C3 C4 H4 121.2 . . ?
N6 C8 C7 118.1(5) . . ?
N6 C8 C9 123.3(5) . . ?
C9 C8 C7 118.6(5) . . ?
C17 C16 H16 120.0 . . ?
C15 C16 C17 120.1(5) . . ?
C15 C16 H16 120.0 . . ?
C13 C14 H14 121.2 . . ?
C13 C14 C15 117.6(5) . . ?
C15 C14 H14 121.2 . . ?
C4 C3 H3 119.3 . . ?
C2 C3 C4 121.4(5) . . ?
C2 C3 H3 119.3 . . ?
C16 C15 C14 119.0(5) . . ?
C16 C15 H15 120.5 . . ?
C14 C15 H15 120.5 . . ?
F3 C28 S2 111.3(4) . . ?
F2 C28 S2 111.9(4) . . ?
F2 C28 F3 105.4(5) . . ?
F1 C28 S2 111.7(4) . . ?
F1 C28 F3 106.3(5) . . ?
F1 C28 F2 109.9(6) . . ?
C1 C2 H2A 121.1 . . ?
C3 C2 C1 117.8(5) . . ?
C3 C2 H2A 121.1 . . ?
O1 C25 H25A 109.5 . . ?
O1 C25 H25B 109.5 . . ?
O1 C25 H25C 109.5 . . ?
H25A C25 H25B 109.5 . . ?
H25A C25 H25C 109.5 . . ?
H25B C25 H25C 109.5 . . ?
N12 C24 H24 118.6 . . ?
N12 C24 C23 122.9(7) . . ?
C23 C24 H24 118.6 . . ?
C20 C21 H21 120.4 . . ?
C22 C21 C20 119.2(7) . . ?
C22 C21 H21 120.4 . . ?
C8 C9 H9 122.1 . . ?
C10 C9 C8 115.9(7) . . ?
C10 C9 H9 122.1 . . ?
C24 C23 H23 120.4 . . ?
C24 C23 C22 119.3(6) . . ?
C22 C23 H23 120.4 . . ?
O2 C26 H26A 109.5 . . ?
O2 C26 H26B 109.5 . . ?
O2 C26 H26C 109.5 . . ?
H26A C26 H26B 109.5 . . ?
H26A C26 H26C 109.5 . . ?
H26B C26 H26C 109.5 . . ?
N6 C12 H12 118.1 . . ?
N6 C12 C11 123.7(7) . . ?
C11 C12 H12 118.1 . . ?
F4 C27 S1 110.6(6) . . ?
F5 C27 S1 112.5(6) . . ?
F5 C27 F4 106.8(7) . . ?
F6 C27 S1 112.6(5) . . ?
F6 C27 F4 108.4(8) . . ?
F6 C27 F5 105.6(7) . . ?
C12 C11 H11 120.6 . . ?
C12 C11 C10 118.9(7) . . ?
C10 C11 H11 120.6 . . ?
C9 C10 H10 119.4 . . ?
C11 C10 C9 121.2(7) . . ?
C11 C10 H10 119.4 . . ?
C21 C22 C23 118.7(6) . . ?
C21 C22 H22 120.6 . . ?
C23 C22 H22 120.6 . . ?

loop_
_geom_bond_atom_site_label_1
_geom_bond_atom_site_label_2
_geom_bond_distance
_geom_bond_site_symmetry_2
_geom_bond_publ_flag
Fe2 O2 2.140(4) . ?
Fe2 O2 2.140(4) 2_657 ?
Fe2 N8 2.138(4) . ?
Fe2 N8 2.138(4) 2_657 ?
Fe2 N7 2.213(4) 2_657 ?
Fe2 N7 2.213(4) . ?
Fe1 O1 2.141(3) 2_656 ?
Fe1 O1 2.141(3) . ?
Fe1 N1 2.184(4) 2_656 ?
Fe1 N1 2.184(4) . ?
Fe1 N2 2.141(4) . ?
Fe1 N2 2.141(4) 2_656 ?
S2 O4 1.412(4) . ?
S2 O5 1.409(4) . ?
S2 O3 1.418(4) . ?
S2 C28 1.790(6) . ?
S1 O8 1.435(5) . ?
S1 O7 1.441(5) . ?
S1 O6 1.426(5) . ?
S1 C27 1.769(8) . ?
O1 H1 0.856(10) . ?
O1 C25 1.419(6) . ?
N4 N5 1.416(5) . ?
N4 C6 1.349(5) . ?
N4 C7 1.372(6) . ?
N10 N11 1.422(5) . ?
N10 C18 1.352(5) . ?
N10 C19 1.375(5) . ?
O2 H2 0.854(9) . ?
O2 C26 1.406(7) . ?
N1 C5 1.352(5) . ?
N1 C1 1.325(6) . ?
N8 N9 1.371(5) . ?
N8 C18 1.315(5) . ?
N7 C17 1.364(6) . ?
N7 C13 1.323(6) . ?
N2 N3 1.369(6) . ?
N2 C6 1.330(6) . ?
N9 C19 1.312(6) . ?
N11 H11A 0.8650 . ?
N11 H11B 0.8646 . ?
N5 H5A 0.8649 . ?
N5 H5B 0.8655 . ?
F3 C28 1.340(7) . ?
F2 C28 1.324(7) . ?
N3 C7 1.310(6) . ?
N12 C20 1.337(7) . ?
N12 C24 1.351(7) . ?
C6 C5 1.466(6) . ?
N6 C8 1.339(7) . ?
N6 C12 1.339(7) . ?
C5 C4 1.382(7) . ?
C18 C17 1.468(6) . ?
C19 C20 1.474(7) . ?
C17 C16 1.374(6) . ?
F1 C28 1.311(7) . ?
C7 C8 1.461(6) . ?
C13 H13 0.9300 . ?
C13 C14 1.375(7) . ?
C1 H1A 0.9300 . ?
C1 C2 1.379(7) . ?
C20 C21 1.382(7) . ?
F4 C27 1.340(9) . ?
C4 H4 0.9300 . ?
C4 C3 1.371(8) . ?
C8 C9 1.412(9) . ?
C16 H16 0.9300 . ?
C16 C15 1.371(8) . ?
C14 H14 0.9300 . ?
C14 C15 1.398(8) . ?
C3 H3 0.9300 . ?
C3 C2 1.366(8) . ?
C15 H15 0.9300 . ?
F5 C27 1.327(9) . ?
F6 C27 1.315(9) . ?
C2 H2A 0.9300 . ?
C25 H25A 0.9600 . ?
C25 H25B 0.9600 . ?
C25 H25C 0.9600 . ?
C24 H24 0.9300 . ?
C24 C23 1.359(10) . ?
C21 H21 0.9300 . ?
C21 C22 1.360(9) . ?
C9 H9 0.9300 . ?
C9 C10 1.380(10) . ?
C23 H23 0.9300 . ?
C23 C22 1.383(11) . ?
C26 H26A 0.9600 . ?
C26 H26B 0.9600 . ?
C26 H26C 0.9600 . ?
C12 H12 0.9300 . ?
C12 C11 1.354(11) . ?
C11 H11 0.9300 . ?
C11 C10 1.355(12) . ?
C10 H10 0.9300 . ?
C22 H22 0.9300 . ?

loop_
_geom_torsion_atom_site_label_1
_geom_torsion_atom_site_label_2
_geom_torsion_atom_site_label_3
_geom_torsion_atom_site_label_4
_geom_torsion
_geom_torsion_site_symmetry_1
_geom_torsion_site_symmetry_2
_geom_torsion_site_symmetry_3
_geom_torsion_site_symmetry_4
_geom_torsion_publ_flag
Fe2 N8 N9 C19 -170.6(3) . . . . ?
Fe2 N8 C18 N10 172.2(3) . . . . ?
Fe2 N8 C18 C17 -7.7(5) . . . . ?
Fe2 N7 C17 C18 -1.6(5) . . . . ?
Fe2 N7 C17 C16 179.0(4) . . . . ?
Fe2 N7 C13 C14 -179.4(4) . . . . ?
Fe1 N1 C5 C6 -3.8(5) . . . . ?
Fe1 N1 C5 C4 175.4(4) . . . . ?
Fe1 N1 C1 C2 -174.9(4) . . . . ?
Fe1 N2 N3 C7 -164.8(4) . . . . ?
Fe1 N2 C6 N4 169.2(3) . . . . ?
Fe1 N2 C6 C5 -9.7(5) . . . . ?
N4 C6 C5 N1 -169.4(4) . . . . ?
N4 C6 C5 C4 11.5(8) . . . . ?
N4 C7 C8 N6 5.4(7) . . . . ?
N4 C7 C8 C9 -175.8(5) . . . . ?
N10 C18 C17 N7 -173.7(4) . . . . ?
N10 C18 C17 C16 5.7(8) . . . . ?
N10 C19 C20 N12 17.1(7) . . . . ?
N10 C19 C20 C21 -163.9(5) . . . . ?
N1 C5 C4 C3 -0.9(8) . . . . ?
N1 C1 C2 C3 0.8(9) . . . . ?
N8 N9 C19 N10 0.9(5) . . . . ?
N8 N9 C19 C20 178.1(4) . . . . ?
N8 C18 C17 N7 6.2(6) . . . . ?
N8 C18 C17 C16 -174.5(5) . . . . ?
N7 C17 C16 C15 0.2(8) . . . . ?
N7 C13 C14 C15 0.7(9) . . . . ?
N2 N3 C7 N4 -0.5(5) . . . . ?
N2 N3 C7 C8 174.9(4) . . . . ?
N2 C6 C5 N1 9.2(6) . . . . ?
N2 C6 C5 C4 -170.0(5) . . . . ?
N9 N8 C18 N10 0.1(5) . . . . ?
N9 N8 C18 C17 -179.8(4) . . . . ?
N9 C19 C20 N12 -159.6(5) . . . . ?
N9 C19 C20 C21 19.3(8) . . . . ?
N11 N10 C18 N8 179.8(4) . . . . ?
N11 N10 C18 C17 -0.3(7) . . . . ?
N11 N10 C19 N9 179.8(4) . . . . ?
N11 N10 C19 C20 2.7(7) . . . . ?
N5 N4 C6 N2 -179.7(4) . . . . ?
N5 N4 C6 C5 -1.1(7) . . . . ?
N5 N4 C7 N3 179.7(4) . . . . ?
N5 N4 C7 C8 4.4(7) . . . . ?
O4 S2 C28 F3 61.8(5) . . . . ?
O4 S2 C28 F2 179.5(4) . . . . ?
O4 S2 C28 F1 -56.8(6) . . . . ?
N3 N2 C6 N4 0.6(5) . . . . ?
N3 N2 C6 C5 -178.2(4) . . . . ?
N3 C7 C8 N6 -169.3(5) . . . . ?
N3 C7 C8 C9 9.6(8) . . . . ?
N12 C20 C21 C22 0.8(10) . . . . ?
N12 C24 C23 C22 0.3(12) . . . . ?
O5 S2 C28 F3 -176.4(4) . . . . ?
O5 S2 C28 F2 -58.7(5) . . . . ?
O5 S2 C28 F1 65.0(6) . . . . ?
C6 N4 C7 N3 0.9(5) . . . . ?
C6 N4 C7 C8 -174.5(4) . . . . ?
C6 N2 N3 C7 0.0(5) . . . . ?
C6 C5 C4 C3 178.2(5) . . . . ?
O8 S1 C27 F4 63.8(6) . . . . ?
O8 S1 C27 F5 -176.9(6) . . . . ?
O8 S1 C27 F6 -57.7(7) . . . . ?
O7 S1 C27 F4 -177.7(6) . . . . ?
O7 S1 C27 F5 -58.4(7) . . . . ?
O7 S1 C27 F6 60.9(7) . . . . ?
O3 S2 C28 F3 -57.5(5) . . . . ?
O3 S2 C28 F2 60.2(5) . . . . ?
O3 S2 C28 F1 -176.1(5) . . . . ?
N6 C8 C9 C10 0.4(10) . . . . ?
N6 C12 C11 C10 1.2(13) . . . . ?
C5 N1 C1 C2 -0.2(8) . . . . ?
C5 C4 C3 C2 1.5(9) . . . . ?
C18 N10 C19 N9 -0.9(5) . . . . ?
C18 N10 C19 C20 -178.0(4) . . . . ?
C18 N8 N9 C19 -0.6(5) . . . . ?
C18 C17 C16 C15 -179.0(5) . . . . ?
C19 N10 C18 N8 0.5(5) . . . . ?
C19 N10 C18 C17 -179.7(4) . . . . ?
C19 C20 C21 C22 -178.0(6) . . . . ?
C17 N7 C13 C14 -0.8(8) . . . . ?
C17 C16 C15 C14 -0.3(9) . . . . ?
O6 S1 C27 F4 -58.0(7) . . . . ?
O6 S1 C27 F5 61.3(7) . . . . ?
O6 S1 C27 F6 -179.4(7) . . . . ?
C7 N4 C6 N2 -0.9(5) . . . . ?
C7 N4 C6 C5 177.8(4) . . . . ?
C7 C8 C9 C10 -178.4(6) . . . . ?
C13 N7 C17 C18 179.6(4) . . . . ?
C13 N7 C17 C16 0.3(7) . . . . ?
C13 C14 C15 C16 -0.2(9) . . . . ?
C1 N1 C5 C6 -179.0(4) . . . . ?
C1 N1 C5 C4 0.2(7) . . . . ?
C20 N12 C24 C23 0.8(9) . . . . ?
C20 C21 C22 C23 0.2(12) . . . . ?
C4 C3 C2 C1 -1.5(10) . . . . ?
C8 N6 C12 C11 0.0(10) . . . . ?
C8 C9 C10 C11 0.8(13) . . . . ?
C24 N12 C20 C19 177.6(5) . . . . ?
C24 N12 C20 C21 -1.3(8) . . . . ?
C24 C23 C22 C21 -0.8(12) . . . . ?
C12 N6 C8 C7 177.9(5) . . . . ?
C12 N6 C8 C9 -0.9(9) . . . . ?
C12 C11 C10 C9 -1.6(14) . . . . ?
